data_2101064
loop_
_publ_author_name
'Takenaka, Y.'
'Ohashi, Y.'
'Tamura, T.'
'Uchida, A.'
'Sasada, Y.'

_publ_section_title
;
 Three polymorphs of (<i>rac</i>-1-cyanoethyl)(pyrrolidine)cobaloxime
;
_journal_issue 6
_journal_name_full 'Acta Crystallographica Section B'
_journal_page_first 1015
_journal_page_last 1020
_journal_paper_doi 10.1107/S0108768193007347
_journal_volume 49
_journal_year 1993
_chemical_formula_moiety 'C14 H27 Co1 N6 O4,C9 H9'
_chemical_formula_sum 'C24 H36 Co N6 O4'
_chemical_formula_weight 531.6
_symmetry_cell_setting monoclinic
_symmetry_space_group_name_Hall '-P 2yab'
_symmetry_space_group_name_H-M 'P 1 21/a 1'
_cell_angle_alpha 90.
_cell_angle_beta 105.03(2)
_cell_angle_gamma 90.
_cell_formula_units_Z 4
_cell_length_a 16.621(2)
_cell_length_b 18.803(2)
_cell_length_c 9.1550(10)
_cell_volume 2763.3(6)
_diffrn_radiation_type Mo
_diffrn_radiation_wavelength 0.7107
_exptl_absorpt_coefficient_mu 0.655
_exptl_crystal_density_diffrn 1.28
_exptl_crystal_F_000 1124
_cod_data_source_file as0637.cif
_cod_data_source_block as0637b
_cod_original_cell_volume 2763.4(7)
_cod_original_formula_sum 'C24 H36 Co1 N6 O4'
_cod_database_code 2101064

loop_
_atom_site_label
_atom_site_fract_x
_atom_site_fract_y
_atom_site_fract_z
Co .46935(3) .26150(3) .52078(6)
N(1) .5029(2) .2592(2) .3408(5)
N(2) .5208(2) .3507(2) .5344(5)
N(3) .4358(3) .2639(3) .7015(4)
N(4) .4190(2) .1713(2) .5088(5)
O(1) .4897(3) .2028(2) .2467(4)
O(2) .5252(3) .3951(2) .6525(4)
O(3) .4498(3) .3204(2) .7956(4)
O(4) .4173(3) .1264(2) .3935(5)
C(1) .5392(3) .3148(3) .3069(6)
C(2) .5503(3) .3702(3) .4221(6)
C(3) .3942(3) .2096(3) .7305(6)
C(4) .3850(3) .1542(3) .6166(7)
C(5) .5698(4) .3227(4) .1671(7)
C(6) .5913(4) .4405(3) .4190(9)
C(7) .3621(4) .2025(5) .8679(7)
C(8) .3411(5) .0864(4) .6239(9)
N(5) .3537(2) .3027(2) .4133(4)
C(9) .3388(4) .3795(3) .4246(8)
C(10) .2543(4) .3956(4) .3164(9)
C(11) .2418(4) .3367(4) .2044(8)
C(12) .3153(4) .2875(4) .2519(7)
C(13) .5801(3) .2169(3) .6327(7)
C(14R) .6066(7) .2224(6) .8030(10)
C(14S) .587(2) .1480(10) .659(3)
C(15) .6492(3) .2391(3) .5773(6)
N(6) .7043(3) .2562(4) .5316(7)
C(B1) .3653(6) .4498(5) .9570(10)
C(B2) .3736(5) .5043(5) 1.0600(10)
C(B3) .3186(6) .5572(5) 1.0370(10)
C(B4) .2560(6) .5574(5) .9170(10)
C(B5) .2449(5) .5040(7) .8132(9)
C(B6) .3008(6) .4480(6) .8376(9)
C(B7) .0676(6) .4677(5) .9750(10)
C(B8) .0338(5) .4400(5) 1.0770(10)
C(B9) .0301(6) .5252(6) .8860(10)
H(014) .457(3) .164(2) .280(5)
H(023) .486(3) .352(3) .752(5)
H(51) .5956(4) .3713(4) .1652(7)
H(52) .5216(4) .3186(4) .0745(7)
H(53) .6130(4) .2849(4) .1677(7)
H(61) .6095(4) .4428(3) .3222(9)
H(62) .6415(4) .4453(3) .5083(9)
H(63) .5510(4) .4805(3) .4207(9)
H(71) .3316(4) .1587(5) .8667(7)
H(72) .3227(4) .2460(5) .8686(7)
H(73) .4103(4) .2076(5) .9614(7)
H(81) .3198(5) .0865(4) .7174(9)
H(82) .3803(5) .0449(4) .6281(9)
H(83) .2926(5) .0816(4) .5311(9)
H(N5) .326 .274 .480
H(91) .341 .394 .531
H(92) .383 .406 .389
H(101) .253 .443 .264
H(102) .210 .395 .374
H(111) .238 .356 .100
H(112) .188 .311 .203
H(121) .356 .296 .190
H(122) .296 .236 .239
H(R1) .6097(7) .2744(6) .8320(10)
H(R2) .6631(7) .1997(6) .8430(10)
H(R3) .5646(7) .1977(6) .8480(10)
H(S1) .571(2) .1250(10) .556(3)
H(S2) .547(2) .1320(10) .719(3)
H(S3) .646(2) .1340(10) .714(3)
H(B1) .407 .410 .976
H(B2) .423 .506 1.152
H(B3) .324 .597 1.114
H(B4) .216 .599 .901
H(B5) .196 .506 .721
H(B6) .292 .407 .763
H(B7) .121 .447 .962
H(B8) .055 .393 1.127
H(B9) .050 .540 .795

loop_
_geom_angle_atom_site_label_1
_geom_angle_atom_site_label_2
_geom_angle_atom_site_label_3
_geom_angle
N(1) Co N(2) 81.0(2)
N(1) Co N(3) 179.9(2)
N(1) Co N(4) 99.1(2)
N(1) Co N(5) 92.4(2)
N(1) Co C(13) 89.8(2)
N(2) Co N(3) 98.9(2)
N(2) Co N(4) 179.2(2)
N(2) Co N(5) 92.7(2)
N(2) Co C(13) 89.9(2)
N(3) Co N(4) 81.0(2)
N(3) Co N(5) 87.6(2)
N(3) Co C(13) 90.2(2)
N(4) Co N(5) 88.1(2)
N(4) Co C(13) 89.3(2)
N(5) Co C(13) 176.8(2)
Co N(1) O(1) 123.0(3)
Co N(1) C(1) 117.4(4)
O(1) N(1) C(1) 119.6(5)
Co N(2) O(2) 122.4(3)
Co N(2) C(2) 117.3(4)
O(2) N(2) C(2) 120.2(4)
Co N(3) O(3) 122.7(4)
Co N(3) C(3) 117.2(4)
O(3) N(3) C(3) 120.1(5)
Co N(4) O(4) 122.0(4)
Co N(4) C(4) 117.0(4)
O(4) N(4) C(4) 121.0(4)
N(1) C(1) C(2) 112.7(5)
N(1) C(1) C(5) 124.8(5)
C(2) C(1) C(5) 122.5(5)
N(2) C(2) C(1) 111.5(5)
N(2) C(2) C(6) 122.2(5)
C(1) C(2) C(6) 126.3(6)
N(3) C(3) C(4) 112.3(5)
N(3) C(3) C(7) 122.9(6)
C(4) C(3) C(7) 124.8(6)
N(4) C(4) C(3) 112.4(5)
N(4) C(4) C(8) 124.3(6)
C(3) C(4) C(8) 123.3(6)
Co N(5) C(9) 119.1(3)
Co N(5) C(12) 102.9(5)
N(5) C(9) C(10) 107.0(5)
C(9) C(10) C(11) 104.0(6)
C(10) C(11) C(12) 107.5(5)
N(5) C(12) C(11) 106.1(6)
Co C(13) C(14R) 118.3(6)
Co C(13) C(14S) 121.0(10)
Co C(13) C(15) 113.8(4)
C(14R) C(13) C(15) 107.5(6)
C(14S) C(13) C(15) 108.0(10)
C(13) C(15) N(6) 179.2(7)
C(B2) C(B1) C(B6) 120.2(9)
C(B1) C(B2) C(B3) 120.7(8)
C(B2) C(B3) C(B4) 119.9(9)
C(B3) C(B4) C(B5) 121.4(9)
C(B4) C(B5) C(B6) 119.1(7)
C(B1) C(B6) C(B5) 118.6(9)
C(B8) C(B7) C(B9) 121.0(10)
C(B7) C(B8) C(B9) 119.4(9)
C(B7) C(B9) C(B8) 118.7(9)

loop_
_geom_bond_atom_site_label_1
_geom_bond_atom_site_label_2
_geom_bond_distance
Co N(1) 1.872(5)
Co N(2) 1.872(4)
Co N(3) 1.879(5)
Co N(4) 1.882(4)
Co N(5) 2.070(4)
Co C(13) 2.041(5)
N(1) O(1) 1.348(6)
N(1) C(1) 1.284(7)
N(2) O(2) 1.352(6)
N(2) C(2) 1.302(7)
N(3) O(3) 1.350(6)
N(3) C(3) 1.298(8)
N(4) O(4) 1.346(6)
N(4) C(4) 1.299(8)
C(1) C(2) 1.460(8)
C(1) C(5) 1.502(9)
C(2) C(6) 1.490(8)
C(3) C(4) 1.454(8)
C(3) C(7) 1.491(9)
C(4) C(8) 1.480(10)
N(5) C(9) 1.473(7)
N(5) C(12) 1.478(7)
C(9) C(10) 1.524(8)
C(10) C(11) 1.490(10)
C(11) C(12) 1.510(10)
C(13) C(14R) 1.510(10)
C(13) C(14S) 1.31(3)
C(13) C(15) 1.432(8)
C(15) N(6) 1.148(8)
C(B1) C(B2) 1.370(10)
C(B1) C(B6) 1.320(10)
C(B2) C(B3) 1.330(10)
C(B3) C(B4) 1.300(10)
C(B4) C(B5) 1.360(10)
C(B5) C(B6) 1.380(10)
C(B7) C(B8) 1.310(10)
C(B7) C(B9) 1.400(10)
C(B8) C(B9) 1.370(10)
